data_7211744
loop_
_publ_author_name
'Ling, Yun'
'Zhang, Lei'
'Li, Jing'
'Fan, Shuan-Shi'
'Du, Miao'

_publ_section_title
;
 Thiocyanate-induced conformational transformation of a flexible
 fluconazole ligand in Cd(II) coordination polymers
;
_journal_issue 2
_journal_name_full CrystEngComm
_journal_page_first 604
_journal_paper_doi 10.1039/b914049b
_journal_volume 12
_journal_year 2010
_chemical_formula_sum 'C26 H28 Cd Cl2 F4 N12 O12'
_chemical_formula_weight 959.90
_chemical_name_systematic
;
?
;
_space_group_IT_number 2
_symmetry_cell_setting triclinic
_symmetry_space_group_name_Hall '-P 1'
_symmetry_space_group_name_H-M 'P -1'
_atom_sites_solution_hydrogens geom
_atom_sites_solution_primary direct
_atom_sites_solution_secondary difmap
_audit_creation_method SHELXL-97
_cell_angle_alpha 89.5510(10)
_cell_angle_beta 86.1850(10)
_cell_angle_gamma 67.5610(10)
_cell_formula_units_Z 1
_cell_length_a 8.0708(6)
_cell_length_b 10.1838(7)
_cell_length_c 11.5445(8)
_cell_measurement_reflns_used 2646
_cell_measurement_temperature 293(2)
_cell_measurement_theta_max 27.22
_cell_measurement_theta_min 2.74
_cell_volume 874.92(11)
_computing_cell_refinement 'Bruker SMART'
_computing_data_collection 'Bruker SMART'
_computing_data_reduction 'Bruker SAINT'
_computing_molecular_graphics 'Bruker SHELXTL'
_computing_publication_material 'Bruker SHELXTL'
_computing_structure_refinement 'SHELXL-97 (Sheldrick, 1997)'
_computing_structure_solution 'SHELXS-97 (Sheldrick, 1990)'
_diffrn_ambient_temperature 293(2)
_diffrn_measured_fraction_theta_full 0.986
_diffrn_measured_fraction_theta_max 0.986
_diffrn_measurement_device_type 'CCD area detector'
_diffrn_measurement_method 'phi and omega scans'
_diffrn_radiation_monochromator graphite
_diffrn_radiation_source 'fine-focus sealed tube'
_diffrn_radiation_type MoK\a
_diffrn_radiation_wavelength 0.71073
_diffrn_reflns_av_R_equivalents 0.0138
_diffrn_reflns_av_sigmaI/netI 0.0241
_diffrn_reflns_limit_h_max 9
_diffrn_reflns_limit_h_min -9
_diffrn_reflns_limit_k_max 10
_diffrn_reflns_limit_k_min -12
_diffrn_reflns_limit_l_max 9
_diffrn_reflns_limit_l_min -13
_diffrn_reflns_number 4791
_diffrn_reflns_theta_full 25.02
_diffrn_reflns_theta_max 25.02
_diffrn_reflns_theta_min 1.77
_exptl_absorpt_coefficient_mu 0.878
_exptl_absorpt_correction_T_max 0.86540
_exptl_absorpt_correction_T_min 0.80000
_exptl_absorpt_correction_type multi-scan
_exptl_absorpt_process_details SADABS
_exptl_crystal_colour COLORLESS
_exptl_crystal_density_diffrn 1.822
_exptl_crystal_density_method 'not measured'
_exptl_crystal_description BLOCK
_exptl_crystal_F_000 482
_exptl_crystal_size_max 0.24
_exptl_crystal_size_mid 0.20
_exptl_crystal_size_min 0.18
_refine_diff_density_max 0.613
_refine_diff_density_min -0.750
_refine_diff_density_rms 0.068
_refine_ls_extinction_method none
_refine_ls_goodness_of_fit_ref 1.052
_refine_ls_hydrogen_treatment constr
_refine_ls_matrix_type full
_refine_ls_number_parameters 260
_refine_ls_number_reflns 3047
_refine_ls_number_restraints 0
_refine_ls_restrained_S_all 1.052
_refine_ls_R_factor_all 0.0323
_refine_ls_R_factor_gt 0.0297
_refine_ls_shift/su_max 0.000
_refine_ls_shift/su_mean 0.000
_refine_ls_structure_factor_coef Fsqd
_refine_ls_weighting_details 'calc w=1/[\s^2^(Fo^2^)+(0.0513P)^2^+0.5734P] where P=(Fo^2^+2Fc^2^)/3'
_refine_ls_weighting_scheme calc
_refine_ls_wR_factor_gt 0.0810
_refine_ls_wR_factor_ref 0.0825
_reflns_number_gt 2850
_reflns_number_total 3047
_reflns_threshold_expression >2sigma(I)
_cod_data_source_file b914049b.txt
_cod_data_source_block Compound1
_cod_depositor_comments
;
The following automatic conversions were performed:

'_symmetry_cell_setting' value 'Triclinic' changed to 'triclinic'
according to /home/saulius/struct/CIF-dictionaries/cif_core.dic
dictionary named 'cif_core.dic' version 2.4.2 from
2011-04-26.

'_exptl_absorpt_correction_type' value 'MULTI-SCAN'
changed to 'multi-scan' according to
/home/saulius/struct/CIF-dictionaries/cif_core.dic dictionary named
'cif_core.dic' version 2.4.2 from
2011-04-26.

'_refine_ls_hydrogen_treatment' value 'CONSTR' changed
to 'constr' according to
/home/saulius/struct/CIF-dictionaries/cif_core.dic dictionary named
'cif_core.dic' version 2.4.2 from 2011-04-26.

Automatic conversion script
Id: cif_fix_values 1891 2012-01-12 08:04:46Z andrius 
;
_cod_original_sg_symbol_H-M P-1
_cod_database_code 7211744

loop_
_symmetry_equiv_pos_as_xyz
'x, y, z'
'-x, -y, -z'

loop_
_atom_site_label
_atom_site_type_symbol
_atom_site_fract_x
_atom_site_fract_y
_atom_site_fract_z
_atom_site_U_iso_or_equiv
_atom_site_adp_type
_atom_site_occupancy
_atom_site_symmetry_multiplicity
_atom_site_calc_flag
_atom_site_refinement_flags
Cd1 Cd 0.5000 0.0000 0.0000 0.02578(11) Uani 1 2 d S
F1 F -0.1592(3) 0.6918(2) 0.31254(19) 0.0579(6) Uani 1 1 d .
F2 F -0.2876(4) 1.0017(3) 0.6301(2) 0.0835(8) Uani 1 1 d .
O1 O 0.3941(3) 0.5809(2) 0.3558(2) 0.0446(5) Uani 1 1 d .
H1 H 0.4725 0.5126 0.3220 0.067 Uiso 1 1 calc R
O2 O 0.2582(3) 0.1662(2) -0.0865(2) 0.0459(6) Uani 1 1 d .
H2A H 0.2484 0.2523 -0.0880 0.069 Uiso 1 1 d R
H2B H 0.1754 0.1488 -0.1168 0.069 Uiso 1 1 d R
N1 N 0.4541(3) 0.1566(2) 0.1571(2) 0.0342(6) Uani 1 1 d .
N2 N 0.4990(4) 0.2481(3) 0.3225(3) 0.0469(7) Uani 1 1 d .
N3 N 0.3303(3) 0.3219(2) 0.2895(2) 0.0315(5) Uani 1 1 d .
N4 N 0.2094(3) 0.7498(2) 0.1658(2) 0.0288(5) Uani 1 1 d .
N5 N 0.0617(3) 0.8724(2) 0.1643(2) 0.0344(6) Uani 1 1 d .
N6 N 0.3064(3) 0.9069(2) 0.0931(2) 0.0311(5) Uani 1 1 d .
C1 C 0.5666(5) 0.1513(4) 0.2400(3) 0.0452(8) Uani 1 1 d .
H1A H 0.6834 0.0839 0.2387 0.054 Uiso 1 1 calc R
C2 C 0.3064(4) 0.2657(3) 0.1916(3) 0.0351(7) Uani 1 1 d .
H2 H 0.2011 0.2985 0.1530 0.042 Uiso 1 1 calc R
C3 C 0.2043(4) 0.4426(3) 0.3584(3) 0.0363(7) Uani 1 1 d .
H3A H 0.2228 0.4234 0.4400 0.044 Uiso 1 1 calc R
H3B H 0.0828 0.4517 0.3458 0.044 Uiso 1 1 calc R
C4 C 0.2227(4) 0.5856(3) 0.3298(3) 0.0321(6) Uani 1 1 d .
C5 C 0.1981(4) 0.6153(3) 0.2001(3) 0.0313(6) Uani 1 1 d .
H5A H 0.2897 0.5388 0.1549 0.038 Uiso 1 1 calc R
H5B H 0.0819 0.6162 0.1822 0.038 Uiso 1 1 calc R
C6 C 0.1278(4) 0.9632(3) 0.1207(3) 0.0314(6) Uani 1 1 d .
H6 H 0.0573 1.0583 0.1097 0.038 Uiso 1 1 calc R
C7 C 0.3513(4) 0.7722(3) 0.1234(3) 0.0357(7) Uani 1 1 d .
H7 H 0.4672 0.7033 0.1157 0.043 Uiso 1 1 calc R
C8 C 0.0838(4) 0.6989(3) 0.4098(2) 0.0334(6) Uani 1 1 d .
C9 C -0.0971(5) 0.7474(3) 0.3980(3) 0.0388(7) Uani 1 1 d .
C10 C -0.2263(5) 0.8500(3) 0.4691(3) 0.0483(9) Uani 1 1 d .
H10 H -0.3479 0.8820 0.4566 0.058 Uiso 1 1 calc R
C11 C -0.1646(6) 0.9014(4) 0.5583(3) 0.0536(10) Uani 1 1 d .
C12 C 0.0110(6) 0.8569(4) 0.5773(3) 0.0601(10) Uani 1 1 d .
H12 H 0.0476 0.8940 0.6396 0.072 Uiso 1 1 calc R
C13 C 0.1379(5) 0.7550(4) 0.5030(3) 0.0494(8) Uani 1 1 d .
H13 H 0.2593 0.7244 0.5158 0.059 Uiso 1 1 calc R
Cl1 Cl 0.78566(10) 0.42232(8) 0.12554(7) 0.0425(2) Uani 1 1 d .
O3 O 0.9163(4) 0.3009(3) 0.0715(3) 0.0750(9) Uani 1 1 d .
O4 O 0.6163(4) 0.4211(4) 0.1112(4) 0.0946(12) Uani 1 1 d .
O5 O 0.8064(7) 0.4275(5) 0.2445(3) 0.1229(17) Uani 1 1 d .
O6 O 0.7934(5) 0.5446(3) 0.0705(3) 0.0890(11) Uani 1 1 d .

loop_
_atom_site_aniso_label
_atom_site_aniso_U_11
_atom_site_aniso_U_22
_atom_site_aniso_U_33
_atom_site_aniso_U_23
_atom_site_aniso_U_13
_atom_site_aniso_U_12
Cd1 0.02356(16) 0.02003(16) 0.03419(18) 0.00240(11) 0.00077(11) -0.00930(11)
F1 0.0427(11) 0.0715(14) 0.0579(13) -0.0175(11) -0.0004(10) -0.0203(10)
F2 0.098(2) 0.0642(15) 0.0716(16) -0.0335(13) 0.0377(14) -0.0193(14)
O1 0.0379(12) 0.0414(13) 0.0529(14) -0.0018(11) -0.0060(11) -0.0128(10)
O2 0.0335(11) 0.0327(11) 0.0714(16) 0.0149(11) -0.0180(11) -0.0106(9)
N1 0.0354(13) 0.0275(12) 0.0397(14) -0.0030(11) 0.0009(11) -0.0124(11)
N2 0.0429(16) 0.0420(15) 0.0493(17) -0.0051(13) -0.0093(13) -0.0078(13)
N3 0.0369(13) 0.0232(11) 0.0329(13) 0.0035(10) -0.0006(10) -0.0102(10)
N4 0.0283(12) 0.0222(11) 0.0347(13) 0.0034(10) 0.0030(10) -0.0092(9)
N5 0.0272(12) 0.0255(12) 0.0480(15) 0.0017(11) 0.0053(11) -0.0085(10)
N6 0.0311(12) 0.0239(11) 0.0399(14) 0.0034(10) 0.0039(10) -0.0134(10)
C1 0.0376(17) 0.0394(18) 0.050(2) -0.0080(15) -0.0066(15) -0.0048(14)
C2 0.0344(16) 0.0274(14) 0.0419(17) 0.0004(13) -0.0047(13) -0.0097(12)
C3 0.0472(18) 0.0240(14) 0.0341(16) 0.0030(12) 0.0067(13) -0.0110(13)
C4 0.0377(16) 0.0241(14) 0.0335(15) 0.0031(12) 0.0008(12) -0.0111(12)
C5 0.0373(16) 0.0243(14) 0.0338(15) 0.0018(12) 0.0033(12) -0.0145(12)
C6 0.0314(15) 0.0208(13) 0.0407(16) 0.0027(12) 0.0013(12) -0.0091(11)
C7 0.0293(15) 0.0270(14) 0.0481(18) 0.0043(13) 0.0041(13) -0.0089(12)
C8 0.0455(18) 0.0245(14) 0.0289(15) 0.0031(12) 0.0031(13) -0.0129(13)
C9 0.0502(19) 0.0340(16) 0.0316(16) 0.0007(13) 0.0045(14) -0.0166(14)
C10 0.051(2) 0.0375(18) 0.049(2) 0.0037(16) 0.0133(16) -0.0110(16)
C11 0.070(3) 0.0369(18) 0.046(2) -0.0116(15) 0.0222(18) -0.0158(18)
C12 0.087(3) 0.055(2) 0.038(2) -0.0161(17) 0.0045(19) -0.028(2)
C13 0.062(2) 0.0464(19) 0.0386(18) -0.0053(15) -0.0032(16) -0.0198(17)
Cl1 0.0395(4) 0.0312(4) 0.0532(5) -0.0016(3) -0.0039(4) -0.0094(3)
O3 0.0606(18) 0.0387(15) 0.100(2) -0.0128(15) -0.0014(16) 0.0092(13)
O4 0.0405(16) 0.088(2) 0.155(4) 0.000(2) -0.0031(19) -0.0241(16)
O5 0.204(5) 0.113(3) 0.063(2) 0.000(2) -0.045(3) -0.068(3)
O6 0.113(3) 0.0418(15) 0.111(3) 0.0062(16) 0.026(2) -0.0328(17)

loop_
_atom_type_symbol
_atom_type_description
_atom_type_scat_dispersion_real
_atom_type_scat_dispersion_imag
_atom_type_scat_source
C C 0.0033 0.0016 'International Tables Vol C Tables 4.2.6.8 and 6.1.1.4'
H H 0.0000 0.0000 'International Tables Vol C Tables 4.2.6.8 and 6.1.1.4'
N N 0.0061 0.0033 'International Tables Vol C Tables 4.2.6.8 and 6.1.1.4'
O O 0.0106 0.0060 'International Tables Vol C Tables 4.2.6.8 and 6.1.1.4'
F F 0.0171 0.0103 'International Tables Vol C Tables 4.2.6.8 and 6.1.1.4'
Cl Cl 0.1484 0.1585 'International Tables Vol C Tables 4.2.6.8 and 6.1.1.4'
Cd Cd -0.8075 1.2024 'International Tables Vol C Tables 4.2.6.8 and 6.1.1.4'

loop_
_geom_angle_atom_site_label_1
_geom_angle_atom_site_label_2
_geom_angle_atom_site_label_3
_geom_angle
_geom_angle_site_symmetry_1
_geom_angle_site_symmetry_3
O2 Cd1 O2 180.00(14) 2_655 .
O2 Cd1 N6 90.57(8) 2_655 1_545
O2 Cd1 N6 89.43(8) . 1_545
O2 Cd1 N6 89.43(8) 2_655 2_665
O2 Cd1 N6 90.57(8) . 2_665
N6 Cd1 N6 180.00(14) 1_545 2_665
O2 Cd1 N1 89.83(9) 2_655 .
O2 Cd1 N1 90.17(9) . .
N6 Cd1 N1 90.16(8) 1_545 .
N6 Cd1 N1 89.84(8) 2_665 .
O2 Cd1 N1 90.17(9) 2_655 2_655
O2 Cd1 N1 89.83(9) . 2_655
N6 Cd1 N1 89.84(8) 1_545 2_655
N6 Cd1 N1 90.16(8) 2_665 2_655
N1 Cd1 N1 180.00(8) . 2_655
C4 O1 H1 109.5 . .
Cd1 O2 H2A 118.8 . .
Cd1 O2 H2B 125.3 . .
H2A O2 H2B 115.9 . .
C2 N1 C1 102.7(3) . .
C2 N1 Cd1 128.4(2) . .
C1 N1 Cd1 128.7(2) . .
C1 N2 N3 102.4(3) . .
C2 N3 N2 109.7(2) . .
C2 N3 C3 129.1(3) . .
N2 N3 C3 121.3(2) . .
C7 N4 N5 109.5(2) . .
C7 N4 C5 128.0(2) . .
N5 N4 C5 122.2(2) . .
C6 N5 N4 102.8(2) . .
C7 N6 C6 102.6(2) . .
C7 N6 Cd1 125.09(19) . 1_565
C6 N6 Cd1 132.07(18) . 1_565
N2 C1 N1 115.0(3) . .
N2 C1 H1A 122.5 . .
N1 C1 H1A 122.5 . .
N1 C2 N3 110.2(3) . .
N1 C2 H2 124.9 . .
N3 C2 H2 124.9 . .
N3 C3 C4 113.9(2) . .
N3 C3 H3A 108.8 . .
C4 C3 H3A 108.8 . .
N3 C3 H3B 108.8 . .
C4 C3 H3B 108.8 . .
H3A C3 H3B 107.7 . .
O1 C4 C8 107.0(2) . .
O1 C4 C5 109.2(2) . .
C8 C4 C5 113.6(2) . .
O1 C4 C3 110.8(2) . .
C8 C4 C3 107.0(2) . .
C5 C4 C3 109.2(2) . .
N4 C5 C4 113.0(2) . .
N4 C5 H5A 109.0 . .
C4 C5 H5A 109.0 . .
N4 C5 H5B 109.0 . .
C4 C5 H5B 109.0 . .
H5A C5 H5B 107.8 . .
N5 C6 N6 114.4(2) . .
N5 C6 H6 122.8 . .
N6 C6 H6 122.8 . .
N4 C7 N6 110.7(3) . .
N4 C7 H7 124.7 . .
N6 C7 H7 124.7 . .
C9 C8 C13 116.3(3) . .
C9 C8 C4 123.4(3) . .
C13 C8 C4 120.3(3) . .
F1 C9 C8 119.3(3) . .
F1 C9 C10 116.0(3) . .
C8 C9 C10 124.7(3) . .
C11 C10 C9 116.1(4) . .
C11 C10 H10 121.9 . .
C9 C10 H10 121.9 . .
C12 C11 F2 119.5(4) . .
C12 C11 C10 122.8(3) . .
F2 C11 C10 117.7(4) . .
C11 C12 C13 119.7(4) . .
C11 C12 H12 120.2 . .
C13 C12 H12 120.2 . .
C8 C13 C12 120.4(4) . .
C8 C13 H13 119.8 . .
C12 C13 H13 119.8 . .
O4 Cl1 O5 108.3(3) . .
O4 Cl1 O3 109.1(2) . .
O5 Cl1 O3 111.8(3) . .
O4 Cl1 O6 107.4(2) . .
O5 Cl1 O6 110.9(2) . .
O3 Cl1 O6 109.3(2) . .

loop_
_geom_bond_atom_site_label_1
_geom_bond_atom_site_label_2
_geom_bond_distance
_geom_bond_site_symmetry_2
Cd1 O2 2.320(2) 2_655
Cd1 O2 2.320(2) .
Cd1 N6 2.321(2) 1_545
Cd1 N6 2.321(2) 2_665
Cd1 N1 2.339(2) .
Cd1 N1 2.339(2) 2_655
F1 C9 1.355(4) .
F2 C11 1.359(4) .
O1 C4 1.418(4) .
O1 H1 0.8200 .
O2 H2A 0.8500 .
O2 H2B 0.8500 .
N1 C2 1.322(4) .
N1 C1 1.350(4) .
N2 C1 1.308(4) .
N2 N3 1.359(4) .
N3 C2 1.328(4) .
N3 C3 1.460(4) .
N4 C7 1.315(4) .
N4 N5 1.358(3) .
N4 C5 1.457(3) .
N5 C6 1.315(4) .
N6 C7 1.328(4) .
N6 C6 1.349(4) .
N6 Cd1 2.321(2) 1_565
C1 H1A 0.9300 .
C2 H2 0.9300 .
C3 C4 1.550(4) .
C3 H3A 0.9700 .
C3 H3B 0.9700 .
C4 C8 1.527(4) .
C4 C5 1.536(4) .
C5 H5A 0.9700 .
C5 H5B 0.9700 .
C6 H6 0.9300 .
C7 H7 0.9300 .
C8 C9 1.367(5) .
C8 C13 1.392(5) .
C9 C10 1.386(5) .
C10 C11 1.363(5) .
C10 H10 0.9300 .
C11 C12 1.346(6) .
C12 C13 1.395(5) .
C12 H12 0.9300 .
C13 H13 0.9300 .
Cl1 O4 1.392(3) .
Cl1 O5 1.398(4) .
Cl1 O3 1.399(3) .
Cl1 O6 1.414(3) .

loop_
_geom_torsion_atom_site_label_1
_geom_torsion_atom_site_label_2
_geom_torsion_atom_site_label_3
_geom_torsion_atom_site_label_4
_geom_torsion
_geom_torsion_site_symmetry_1
O2 Cd1 N1 C2 -158.8(3) 2_655
O2 Cd1 N1 C2 21.2(3) .
N6 Cd1 N1 C2 -68.3(3) 1_545
N6 Cd1 N1 C2 111.7(3) 2_665
O2 Cd1 N1 C1 15.3(3) 2_655
O2 Cd1 N1 C1 -164.7(3) .
N6 Cd1 N1 C1 105.9(3) 1_545
N6 Cd1 N1 C1 -74.1(3) 2_665
C1 N2 N3 C2 0.4(4) .
C1 N2 N3 C3 179.9(3) .
C7 N4 N5 C6 -0.6(3) .
C5 N4 N5 C6 -175.3(3) .
N3 N2 C1 N1 -0.4(4) .
C2 N1 C1 N2 0.3(4) .
Cd1 N1 C1 N2 -175.1(2) .
C1 N1 C2 N3 0.0(3) .
Cd1 N1 C2 N3 175.38(18) .
N2 N3 C2 N1 -0.3(3) .
C3 N3 C2 N1 -179.7(3) .
C2 N3 C3 C4 -94.8(4) .
N2 N3 C3 C4 85.9(3) .
N3 C3 C4 O1 -63.1(3) .
N3 C3 C4 C8 -179.4(2) .
N3 C3 C4 C5 57.2(3) .
C7 N4 C5 C4 93.6(4) .
N5 N4 C5 C4 -92.7(3) .
O1 C4 C5 N4 -60.0(3) .
C8 C4 C5 N4 59.3(3) .
C3 C4 C5 N4 178.7(2) .
N4 N5 C6 N6 0.7(3) .
C7 N6 C6 N5 -0.5(4) .
Cd1 N6 C6 N5 173.8(2) 1_565
N5 N4 C7 N6 0.3(4) .
C5 N4 C7 N6 174.6(3) .
C6 N6 C7 N4 0.1(3) .
Cd1 N6 C7 N4 -174.78(19) 1_565
O1 C4 C8 C9 170.1(3) .
C5 C4 C8 C9 49.6(4) .
C3 C4 C8 C9 -71.1(3) .
O1 C4 C8 C13 -12.2(4) .
C5 C4 C8 C13 -132.7(3) .
C3 C4 C8 C13 106.6(3) .
C13 C8 C9 F1 -176.7(3) .
C4 C8 C9 F1 1.1(4) .
C13 C8 C9 C10 2.2(5) .
C4 C8 C9 C10 -180.0(3) .
F1 C9 C10 C11 177.1(3) .
C8 C9 C10 C11 -1.9(5) .
C9 C10 C11 C12 0.4(6) .
C9 C10 C11 F2 -179.7(3) .
F2 C11 C12 C13 -179.4(3) .
C10 C11 C12 C13 0.6(6) .
C9 C8 C13 C12 -1.1(5) .
C4 C8 C13 C12 -179.0(3) .
C11 C12 C13 C8 -0.2(6) .
